data_2011019
loop_
_publ_author_name
' Atsushi Ohashi '
' Tsuneo Imamoto '

_publ_section_title
;
 1-<i>tert</i>-Butyl-2-methylphospholane--borane and its coupling
 product 2,2'-bis(1-<i>tert</i>-butylphospholane--borane)
;
_journal_issue 6
_journal_name_full 'Acta Crystallographica Section C'
_journal_page_first 723
_journal_page_last 725
_journal_paper_doi 10.1107/S0108270100004066
_journal_volume 56
_journal_year 2000
_chemical_formula_moiety 'C16 H38 B2 P2 '
_chemical_formula_sum 'C16 H38 B2 P2'
_chemical_formula_weight 314.04
_space_group_IT_number 15
_symmetry_cell_setting monoclinic
_symmetry_space_group_name_Hall '-C 2yc'
_symmetry_space_group_name_H-M 'C 1 2/c 1'
_cell_angle_alpha 90
_cell_angle_beta 100.805(8)
_cell_angle_gamma 90
_cell_formula_units_Z 4
_cell_length_a 10.3460(10)
_cell_length_b 9.796(2)
_cell_length_c 20.5970(10)
_cell_measurement_reflns_used 20
_cell_measurement_temperature 296.2
_cell_measurement_theta_max 24.7
_cell_measurement_theta_min 22.1
_cell_volume 2050.5(5)
_computing_cell_refinement 'MSC/AFC Diffractometer Control Software'
_computing_data_collection
;
 MSC/AFC Diffractometer Control Software
 (Molecular Structure Corporation, 1993)
;
_computing_data_reduction
;
 TEXSAN
(Molecular Structure Corporation & Rigaku Corporation, 1999)
;
_computing_molecular_graphics ' ORTEPII (Johnson, 1976) '
_computing_publication_material TEXSAN
_computing_structure_refinement TEXSAN
_computing_structure_solution ' SIR92 (Altomare et al., 1994) '
_diffrn_measured_fraction_theta_full .9861
_diffrn_measured_fraction_theta_max .9861
_diffrn_measurement_device_type 'Rigaku AFC5S'
_diffrn_measurement_method \w-2\q
_diffrn_radiation_type 'Cu K\a'
_diffrn_radiation_wavelength 1.5418
_diffrn_reflns_av_R_equivalents .022
_diffrn_reflns_limit_h_max 12
_diffrn_reflns_limit_h_min 0
_diffrn_reflns_limit_k_max 11
_diffrn_reflns_limit_k_min 0
_diffrn_reflns_limit_l_max 24
_diffrn_reflns_limit_l_min -24
_diffrn_reflns_number 1945
_diffrn_reflns_theta_full 67.57
_diffrn_reflns_theta_max 67.57
_diffrn_standards_decay_% .76
_diffrn_standards_interval_count 150
_diffrn_standards_number 3
_exptl_absorpt_coefficient_mu 1.817
_exptl_absorpt_correction_T_max .695
_exptl_absorpt_correction_T_min .517
_exptl_absorpt_correction_type psi-scan
_exptl_absorpt_process_details '(North et al., 1968)'
_exptl_crystal_colour colorless
_exptl_crystal_density_diffrn 1.017
_exptl_crystal_density_method 'not measured'
_exptl_crystal_description prismatic
_exptl_crystal_size_max .480
_exptl_crystal_size_mid .300
_exptl_crystal_size_min .200
_refine_diff_density_max .23
_refine_diff_density_min -.18
_refine_ls_extinction_coef .086(5)
_refine_ls_extinction_method 'Zachariasen (1967) type 2 Gaussian isotropic'
_refine_ls_goodness_of_fit_ref 1.787
_refine_ls_hydrogen_treatment noref
_refine_ls_number_parameters 92
_refine_ls_number_reflns 1423
_refine_ls_R_factor_gt .0479
_refine_ls_shift/su_max 0.0.10
_refine_ls_structure_factor_coef F
_refine_ls_weighting_details 'w = 1/[\s^2^(Fo) + 0.00022|Fo|^2^]'
_refine_ls_weighting_scheme calc
_refine_ls_wR_factor_ref .0583
_reflns_number_gt 1376
_reflns_number_total 1839
_reflns_threshold_expression F^2^>2.0\s(F^2^)
_cod_data_source_file oa1100.cif
_cod_data_source_block III
_cod_original_cell_volume 2050.5(4)
_cod_original_sg_symbol_H-M 'C 2/c'
_cod_original_formula_sum 'C16 H38 B2 P2 '
_cod_database_code 2011019
_cod_database_fobs_code 2011019

loop_
_symmetry_equiv_pos_as_xyz
x,y,z
-x,y,1/2-z
-x,-y,-z
x,-y,1/2+z
1/2+x,1/2+y,z
1/2-x,1/2+y,1/2-z
1/2-x,1/2-y,-z
1/2+x,1/2-y,1/2+z

loop_
_atom_site_label
_atom_site_fract_x
_atom_site_fract_y
_atom_site_fract_z
_atom_site_U_iso_or_equiv
_atom_site_adp_type
_atom_site_calc_flag
_atom_site_refinement_flags
_atom_site_occupancy
_atom_site_disorder_assembly
_atom_site_disorder_group
_atom_site_type_symbol
P .66094(7) .29673(8) .59162(4) .0462(2) Uani d . 1.00 . . P
C1 .6933(2) .2183(3) .51410(10) .0389(7) Uani d . 1.00 . . C
C2 .5587(3) .2298(3) .46730(10) .0485(8) Uani d . 1.00 . . C
C3 .4512(3) .1997(3) .5066(2) .0568(9) Uani d . 1.00 . . C
C4 .4812(3) .2888(3) .5677(2) .0592(9) Uani d . 1.00 . . C
C5 .7094(3) .1790(4) .66250(10) .0608(10) Uani d . 1.00 . . C
C6 .6601(5) .2441(6) .7210(2) .120(2) Uani d . 1.00 . . C
C7 .8565(4) .1658(5) .6803(2) .0980(10) Uani d . 1.00 . . C
C8 .6471(4) .0393(4) .6490(2) .104(2) Uani d . 1.00 . . C
B .7180(4) .4822(4) .6071(2) .0720(10) Uani d . 1.00 . . B
H1 .6828 .5212 .6426 .0872 Uiso calc . 1.00 . . H
H2 .8134 .4854 .6198 .0872 Uiso calc . 1.00 . . H
H3 .6932 .5363 .5688 .0872 Uiso calc . 1.00 . . H
H4 .7184 .1114 .5239 .0564 Uiso calc . 1.00 . . H
H5 .5532 .1667 .4315 .0592 Uiso calc . 1.00 . . H
H6 .5469 .3200 .4495 .0592 Uiso calc . 1.00 . . H
H7 .4534 .1048 .5184 .0680 Uiso calc . 1.00 . . H
H8 .3667 .2199 .4811 .0680 Uiso calc . 1.00 . . H
H9 .4456 .3778 .5587 .0721 Uiso calc . 1.00 . . H
H10 .4442 .2499 .6029 .0721 Uiso calc . 1.00 . . H
H11 .5539 .0448 .6364 .1239 Uiso calc . 1.00 . . H
H12 .6791 -.0043 .6119 .1239 Uiso calc . 1.00 . . H
H13 .6691 -.0203 .6858 .1239 Uiso calc . 1.00 . . H
H14 .5648 .2570 .7100 .1503 Uiso calc . 1.00 . . H
H15 .6971 .3342 .7303 .1503 Uiso calc . 1.00 . . H
H16 .6792 .1910 .7595 .1503 Uiso calc . 1.00 . . H
H17 .8969 .2515 .6891 .1203 Uiso calc . 1.00 . . H
H18 .8892 .1236 .6442 .1203 Uiso calc . 1.00 . . H
H19 .8803 .1079 .7181 .1203 Uiso calc . 1.00 . . H

loop_
_atom_site_aniso_label
_atom_site_aniso_U_11
_atom_site_aniso_U_22
_atom_site_aniso_U_33
_atom_site_aniso_U_12
_atom_site_aniso_U_13
_atom_site_aniso_U_23
P .0395(4) .0523(4) .0485(4) -.0033(4) .0127(3) -.0061(4)
C1 .0330(10) .0390(10) .0450(10) -.0010(10) .0080(10) -.0020(10)
C2 .0360(10) .057(2) .052(2) -.0040(10) .0070(10) -.0070(10)
C3 .0320(10) .068(2) .070(2) -.0030(10) .0100(10) -.004(2)
C4 .0380(10) .075(2) .068(2) .005(2) .0200(10) -.003(2)
C5 .055(2) .081(2) .046(2) -.009(2) .0070(10) .007(2)
C6 .137(4) .173(5) .059(2) .004(4) .043(3) .008(3)
C7 .063(2) .152(4) .072(2) -.008(2) -.006(2) .045(3)
C8 .110(3) .094(3) .094(3) -.032(3) -.016(3) .042(3)
B .072(3) .055(2) .094(3) -.006(2) .027(2) -.022(2)

loop_
_atom_type_symbol
_atom_type_description
_atom_type_scat_dispersion_real
_atom_type_scat_dispersion_imag
_atom_type_scat_source
C C .018 .009
;International Tables for Crystallography
(1992, Vol. C, Tables 4.2.6.8 and 6.1.1.1)
;
H H .000 .000
;International Tables for Crystallography
(1992, Vol. C, Table 6.1.1.2)
;
B B .009 .004
;International Tables for Crystallography
(1992, Vol. C, Tables 4.2.6.8 and 6.1.1.1)
;
P P .295 .434
;International Tables for Crystallography
(1992, Vol. C, Tables 4.2.6.8 and 6.1.1.1)
;

loop_
_geom_angle_atom_site_label_1
_geom_angle_atom_site_label_2
_geom_angle_atom_site_label_3
_geom_angle_site_symmetry_2
_geom_angle_site_symmetry_3
_geom_angle
_geom_angle_publ_flag
C1 P C4 . . 95.10(10) yes
C1 P C5 . . 110.70(10) yes
C1 P B . . 115.8(2) yes
C4 P C5 . . 107.20(10) yes
C4 P B . . 110.5(2) yes
C5 P B . . 115.4(2) yes
P C1 C1 . 7_656 115.5(2) no
P C1 C2 . . 102.7(2) no
C1 C1 C2 7_656 . 113.6(3) no
C1 C2 C3 . . 108.6(2) no
C2 C3 C4 . . 105.9(2) no
P C4 C3 . . 106.7(2) no
P C5 C6 . . 106.2(3) no
P C5 C7 . . 111.0(2) no
P C5 C8 . . 112.0(2) no
C6 C5 C7 . . 108.3(3) no
C6 C5 C8 . . 109.1(3) no
C7 C5 C8 . . 110.1(3) no

loop_
_geom_bond_atom_site_label_1
_geom_bond_atom_site_label_2
_geom_bond_site_symmetry_1
_geom_bond_site_symmetry_2
_geom_bond_distance
_geom_bond_publ_flag
P C1 . . 1.859(3) yes
P C4 . . 1.834(3) yes
P C5 . . 1.854(3) yes
P B . . 1.919(4) yes
C1 C1 . 7_656 1.534(4) yes
C1 C2 . . 1.542(4) no
C2 C3 . . 1.522(4) no
C3 C4 . . 1.516(4) no
C5 C6 . . 1.534(5) no
C5 C7 . . 1.503(5) no
C5 C8 . . 1.515(5) no

loop_
_geom_torsion_atom_site_label_1
_geom_torsion_atom_site_label_2
_geom_torsion_atom_site_label_3
_geom_torsion_atom_site_label_4
_geom_torsion_site_symmetry_2
_geom_torsion_site_symmetry_3
_geom_torsion_site_symmetry_4
_geom_torsion
_geom_torsion_publ_flag
P C1 C1 P . 7_656 7_656 180.0 no
P C1 C1 C2 . 7_656 7_656 61.7(3) no
P C1 C2 C3 . . . -39.4(3) no
P C4 C3 C2 . . . -35.6(3) no
C1 P C4 C3 . . . 11.3(2) no
C1 P C5 C6 . . . -171.8(3) no
C1 P C5 C7 . . . 70.7(3) no
C1 P C5 C8 . . . -52.8(3) no
C1 C1 P C4 7_656 7_656 7_656 -139.8(3) no
C1 C1 P C5 7_656 7_656 7_656 109.7(3) yes
C1 C1 P B 7_656 7_656 7_656 -24.1(3) yes
C1 C1 C2 C3 7_656 7_656 7_656 164.9(3) no
C1 C2 C3 C4 . . . 50.1(3) no
C2 C1 P C4 . . . 15.6(2) yes
C2 C1 P C5 . . . 126.2(2) no
C2 C1 P B . . . -100.0(2) no
C2 C1 C1 C2 . 7_656 7_656 180.0 no
C3 C4 P C5 . . . -102.2(2) no
C3 C4 P B . . . 131.3(2) no
C4 P C5 C6 . . . -69.3(3) no
C4 P C5 C7 . . . 173.2(3) no
C4 P C5 C8 . . . 49.7(3) no
C6 C5 P B . . . 54.2(3) no
C7 C5 P B . . . -63.3(3) no
C8 C5 P B . . . 173.2(3) no
